data_4128142
loop_
_publ_author_name
'Lee, Chung Whan'
'Taylor, Buck L. H.'
'Petrova, Galina P.'
'Patel, Ashay'
'Morokuma, Keiji'
'Houk, K. N.'
'Stoltz, Brian M.'

_publ_section_title
;
 An Unexpected Ireland-Claisen Rearrangement Cascade During the Synthesis
 of the Tricyclic Core of Curcusone C: Mechanistic Elucidation by
 Trial-and-Error and Automatic Artificial Force-Induced Reaction (AFIR)
 Computations.
;
_journal_issue 17
_journal_name_full 'Journal of the American Chemical Society'
_journal_page_first 6995
_journal_page_last 7004
_journal_paper_doi 10.1021/jacs.9b01146
_journal_volume 141
_journal_year 2019
_chemical_formula_moiety 'C15 H18 O3'
_chemical_formula_sum 'C15 H18 O3'
_chemical_formula_weight 246.29
_space_group_crystal_system monoclinic
_space_group_IT_number 14
_space_group_name_Hall '-P 2ybc'
_space_group_name_H-M_alt 'P 1 21/c 1'
_symmetry_space_group_name_Hall '-P 2ybc'
_symmetry_space_group_name_H-M 'P 1 21/c 1'
_atom_sites_solution_hydrogens difmap
_atom_sites_solution_primary dual
_audit_creation_date 2012-12-02
_audit_creation_method
;
  Olex2 1.2
  (compiled Nov  5 2012 18:25:38, GUI svn.r4372),
 SHELXL-2012,
 and manual edit
;
_cell_angle_alpha 90
_cell_angle_beta 90.669(3)
_cell_angle_gamma 90
_cell_formula_units_Z 4
_cell_length_a 8.0015(4)
_cell_length_b 10.2072(6)
_cell_length_c 14.8838(8)
_cell_measurement_reflns_used 9118
_cell_measurement_temperature 100
_cell_measurement_theta_max 41.03
_cell_measurement_theta_min 2.42
_cell_volume 1215.52(11)
_computing_cell_refinement 'SAINT V8.27B (Bruker-AXS, 2007)'
_computing_data_collection 'APEX2 2012.4-3 (Bruker-AXS, 2007)'
_computing_data_reduction 'SAINT V8.27B (Bruker-AXS, 2007)'
_computing_molecular_graphics 'DIAMOND 3 (Crystal Impact, 1999)'
_computing_publication_material
;
O. V. Dolomanov, L. J. Bourhis, R. J. Gildea, J. A. K. Howard and H. Puschmann,
OLEX2: a complete structure solution, refinement and analysis program.
J. Appl. Cryst. (2009). 42, 339-341.
 and SHELXTL (Bruker-AXS, 2007)
;
_computing_structure_refinement 'SHELXL-2012/7 (Sheldrick, 2012)'
_computing_structure_solution 'SHELXT (Sheldrick, 2012)'
_diffrn_ambient_temperature 100
_diffrn_detector_area_resol_mean 8.33
_diffrn_measured_fraction_theta_full 1.000
_diffrn_measured_fraction_theta_max 0.972
_diffrn_measurement_device_type 'Bruker APEX-II CCD'
_diffrn_measurement_method '\f and \w scans'
_diffrn_radiation_monochromator graphite
_diffrn_radiation_type MoK\a
_diffrn_radiation_wavelength 0.71073
_diffrn_reflns_av_R_equivalents 0.0411
_diffrn_reflns_av_unetI/netI 0.0218
_diffrn_reflns_Laue_measured_fraction_full 1.000
_diffrn_reflns_Laue_measured_fraction_max 0.972
_diffrn_reflns_limit_h_max 14
_diffrn_reflns_limit_h_min -14
_diffrn_reflns_limit_k_max 18
_diffrn_reflns_limit_k_min -18
_diffrn_reflns_limit_l_max 27
_diffrn_reflns_limit_l_min -27
_diffrn_reflns_number 83376
_diffrn_reflns_point_group_measured_fraction_full 1.000
_diffrn_reflns_point_group_measured_fraction_max 0.972
_diffrn_reflns_theta_full 25.000
_diffrn_reflns_theta_max 41.581
_diffrn_reflns_theta_min 2.420
_diffrn_source_current 30.0
_diffrn_source_power 1.5
_diffrn_source_target Mo
_diffrn_source_voltage 50.0
_diffrn_standards_number 0
_exptl_absorpt_coefficient_mu 0.093
_exptl_absorpt_correction_T_max 1.0000
_exptl_absorpt_correction_T_min 0.9532
_exptl_absorpt_correction_type multi-scan
_exptl_absorpt_process_details
;
SADABS-2012/1 (Bruker,2012) was used for absorption correction.
wR2(int) was 0.0518 before and 0.0492 after correction.
The Ratio of minimum to maximum transmission is 0.9532.
The \l/2 correction factor is 0.0015.
;
_exptl_crystal_colour colourless
_exptl_crystal_colour_primary colourless
_exptl_crystal_density_diffrn 1.346
_exptl_crystal_description slab
_exptl_crystal_F_000 528
_exptl_crystal_size_max 0.44
_exptl_crystal_size_mid 0.37
_exptl_crystal_size_min 0.12
_refine_diff_density_max 0.730
_refine_diff_density_min -0.253
_refine_diff_density_rms 0.062
_refine_ls_extinction_method none
_refine_ls_goodness_of_fit_ref 1.756
_refine_ls_hydrogen_treatment refall
_refine_ls_matrix_type full
_refine_ls_number_parameters 235
_refine_ls_number_reflns 8050
_refine_ls_number_restraints 0
_refine_ls_restrained_S_all 1.756
_refine_ls_R_factor_all 0.0511
_refine_ls_R_factor_gt 0.0379
_refine_ls_shift/su_max 0.001
_refine_ls_shift/su_mean 0.000
_refine_ls_structure_factor_coef Fsqd
_refine_ls_weighting_details
;
 w=1/[\s^2^(Fo^2^)+(0.0400P)^2^]
 where P=(Fo^2^+2Fc^2^)/3
;
_refine_ls_weighting_scheme calc
_refine_ls_wR_factor_gt 0.1076
_refine_ls_wR_factor_ref 0.1117
_reflns_Friedel_coverage 0.000
_reflns_number_gt 6562
_reflns_number_total 8050
_reflns_threshold_expression 'I > 2\s(I)'
_cod_data_source_file ja9b01146_si_002.cif
_cod_data_source_block cwl101
_cod_depositor_comments
;
The following automatic conversions were performed:

'_diffrn_source_target' value 'MO' changed to 'Mo' according to
/home/data/users/saulius/crontab/automatic-downloads/current/ACS/lib/dictionaries/cif_core.dic
dictionary named 'cif_core.dic' version 2.4.2 from 2011-04-26.

Automatic conversion script
Id: cif_fix_values 4973 2017-02-22 13:04:09Z antanas 
;
_cod_database_code 4128142
_olex2_refinement_description
;
;
_shelx_estimated_absorpt_t_max 0.989
_shelx_estimated_absorpt_t_min 0.960
_shelx_space_group_comment
;
The symmetry employed for this shelxl refinement is uniquely defined
by the following loop, which should always be used as a source of
symmetry information in preference to the above space-group names.
They are only intended as comments.
;
_shelxl_version_number 2012-6

loop_
_space_group_symop_operation_xyz
'x, y, z'
'-x, y+1/2, -z+1/2'
'-x, -y, -z'
'x, -y-1/2, z-1/2'

loop_
_atom_site_label
_atom_site_type_symbol
_atom_site_fract_x
_atom_site_fract_y
_atom_site_fract_z
_atom_site_U_iso_or_equiv
_atom_site_adp_type
_atom_site_occupancy
_atom_site_site_symmetry_order
_atom_site_calc_flag
C1 C 0.25822(5) 0.29994(4) 0.38788(3) 0.01032(7) Uani 1 1 d
C2 C 0.25522(5) 0.15593(5) 0.40837(3) 0.01051(7) Uani 1 1 d
C3 C 0.22168(6) 0.05171(5) 0.35705(3) 0.01299(8) Uani 1 1 d
H3 H 0.1990(11) 0.0530(9) 0.2918(6) 0.024(2) Uiso 1 1 d
C4 C 0.23072(7) -0.07522(5) 0.40891(3) 0.01557(9) Uani 1 1 d
H4A H 0.3361(12) -0.1251(9) 0.3907(6) 0.026(2) Uiso 1 1 d
H4B H 0.1300(10) -0.1333(9) 0.3978(6) 0.024(2) Uiso 1 1 d
C5 C 0.23941(6) -0.02892(5) 0.50777(3) 0.01511(8) Uani 1 1 d
H5A H 0.1275(11) -0.0299(9) 0.5345(6) 0.023(2) Uiso 1 1 d
H5B H 0.3147(12) -0.0840(9) 0.5475(6) 0.031(2) Uiso 1 1 d
C6 C 0.29600(6) 0.11405(5) 0.50277(3) 0.01283(8) Uani 1 1 d
H6 H 0.4156(10) 0.1226(8) 0.5173(6) 0.0176(18) Uiso 1 1 d
C7 C 0.15377(6) 0.31321(5) 0.55395(3) 0.01185(8) Uani 1 1 d
C8 C 0.14228(5) 0.36153(5) 0.45846(3) 0.01008(7) Uani 1 1 d
H8 H 0.1544(10) 0.4562(8) 0.4613(5) 0.0150(18) Uiso 1 1 d
C9 C -0.03384(6) 0.33484(4) 0.41892(3) 0.01138(8) Uani 1 1 d
C10 C -0.01764(6) 0.31164(5) 0.31872(3) 0.01395(8) Uani 1 1 d
H10A H -0.0964(12) 0.3732(10) 0.2877(7) 0.035(3) Uiso 1 1 d
H10B H -0.0561(11) 0.2222(9) 0.3053(6) 0.027(2) Uiso 1 1 d
C11 C 0.16770(6) 0.33279(5) 0.29788(3) 0.01229(8) Uani 1 1 d
H11 H 0.2073(10) 0.2725(9) 0.2502(6) 0.022(2) Uiso 1 1 d
C12 C 0.19946(7) 0.47377(5) 0.26713(3) 0.01676(9) Uani 1 1 d
H12A H 0.1470(13) 0.4836(10) 0.2065(7) 0.033(2) Uiso 1 1 d
H12B H 0.1383(10) 0.5346(9) 0.3082(6) 0.022(2) Uiso 1 1 d
C13 C 0.38458(8) 0.50801(6) 0.26627(4) 0.02266(11) Uani 1 1 d
H13A H 0.4002(12) 0.6037(10) 0.2443(7) 0.037(3) Uiso 1 1 d
H13B H 0.4423(12) 0.4473(10) 0.2242(7) 0.032(2) Uiso 1 1 d
C14 C 0.45997(7) 0.49096(6) 0.36028(4) 0.02139(11) Uani 1 1 d
H14A H 0.4027(12) 0.5547(10) 0.4037(7) 0.033(2) Uiso 1 1 d
H14B H 0.5795(12) 0.5124(10) 0.3630(7) 0.035(3) Uiso 1 1 d
C15 C 0.43959(6) 0.34983(6) 0.39238(3) 0.01583(9) Uani 1 1 d
H15A H 0.4773(11) 0.3366(8) 0.4559(6) 0.0202(19) Uiso 1 1 d
H15B H 0.5100(11) 0.2942(9) 0.3490(6) 0.024(2) Uiso 1 1 d
O1 O 0.21277(5) 0.19195(4) 0.57133(2) 0.01707(8) Uani 1 1 d
O2 O 0.10363(5) 0.37734(4) 0.61644(2) 0.01717(8) Uani 1 1 d
O3 O -0.16084(5) 0.33014(4) 0.46171(3) 0.01713(8) Uani 1 1 d

loop_
_atom_site_aniso_label
_atom_site_aniso_U_11
_atom_site_aniso_U_22
_atom_site_aniso_U_33
_atom_site_aniso_U_23
_atom_site_aniso_U_13
_atom_site_aniso_U_12
C1 0.01110(16) 0.01212(17) 0.00776(15) -0.00116(13) 0.00105(12) -0.00095(13)
C2 0.00999(15) 0.01289(17) 0.00867(15) -0.00031(13) 0.00043(12) 0.00092(13)
C3 0.01503(17) 0.01308(18) 0.01087(16) -0.00104(14) -0.00004(13) 0.00034(14)
C4 0.0193(2) 0.01267(19) 0.01477(19) -0.00001(15) 0.00047(15) 0.00150(15)
C5 0.01812(19) 0.0147(2) 0.01257(18) 0.00229(15) 0.00078(14) 0.00389(16)
C6 0.01342(17) 0.0157(2) 0.00939(16) -0.00034(14) -0.00072(13) 0.00370(14)
C7 0.01319(17) 0.01414(19) 0.00824(15) -0.00027(13) 0.00056(12) 0.00053(14)
C8 0.01114(16) 0.01178(17) 0.00733(15) -0.00018(12) 0.00053(12) -0.00034(13)
C9 0.01158(16) 0.01036(17) 0.01218(17) 0.00147(13) -0.00099(13) 0.00023(13)
C10 0.01591(18) 0.01455(19) 0.01129(17) 0.00031(14) -0.00421(14) 0.00017(15)
C11 0.01749(18) 0.01226(18) 0.00712(15) -0.00013(13) 0.00042(13) -0.00021(14)
C12 0.0253(2) 0.0138(2) 0.01128(18) 0.00177(15) 0.00438(16) -0.00056(17)
C13 0.0275(3) 0.0202(2) 0.0206(2) 0.00245(19) 0.01082(19) -0.0053(2)
C14 0.0207(2) 0.0200(2) 0.0236(2) -0.00285(19) 0.00574(18) -0.00879(18)
C15 0.01194(17) 0.0193(2) 0.01630(19) -0.00271(16) 0.00259(14) -0.00366(15)
O1 0.02662(19) 0.01680(17) 0.00782(13) 0.00037(11) 0.00110(12) 0.00786(13)
O2 0.02422(18) 0.01834(17) 0.00902(14) -0.00176(12) 0.00312(12) 0.00429(13)
O3 0.01215(14) 0.01920(18) 0.02011(17) 0.00200(13) 0.00278(12) -0.00067(12)

loop_
_atom_type_symbol
_atom_type_description
_atom_type_scat_dispersion_real
_atom_type_scat_dispersion_imag
_atom_type_scat_source
C C 0.0033 0.0016 'International Tables Vol C Tables 4.2.6.8 and 6.1.1.4'
H H 0.0000 0.0000 'International Tables Vol C Tables 4.2.6.8 and 6.1.1.4'
O O 0.0106 0.0060 'International Tables Vol C Tables 4.2.6.8 and 6.1.1.4'

loop_
_exptl_crystal_face_index_h
_exptl_crystal_face_index_k
_exptl_crystal_face_index_l
_exptl_crystal_face_perp_dist
-1.00 0.00 0.00 0.0560
1.00 0.00 0.00 0.0610
0.00 0.00 1.00 0.1830
0.00 0.00 -1.00 0.1400
0.00 1.00 0.00 0.2140
0.00 -1.00 -1.00 0.2150
0.00 -1.00 1.00 0.1700
0.00 -1.00 0.00 0.2200
0.00 5.00 2.00 0.2100
0.00 1.00 -5.00 0.1400
2.00 -3.00 3.00 0.1570
-2.00 1.00 -7.00 0.1290
-1.00 -1.00 -6.00 0.1800
7.00 -4.00 4.00 0.1130
4.00 0.00 5.00 0.1110
1.00 0.00 -1.00 0.1030
1.00 -1.00 0.00 0.1340
-1.00 0.00 2.00 0.1650

loop_
_geom_angle_atom_site_label_1
_geom_angle_atom_site_label_2
_geom_angle_atom_site_label_3
_geom_angle
C2 C1 C8 104.44(4)
C2 C1 C11 112.23(4)
C2 C1 C15 109.42(4)
C8 C1 C11 102.78(4)
C15 C1 C8 114.19(4)
C15 C1 C11 113.36(4)
C3 C2 C1 131.88(4)
C3 C2 C6 110.41(4)
C6 C2 C1 117.72(4)
C2 C3 H3 125.9(5)
C2 C3 C4 112.54(4)
C4 C3 H3 121.5(5)
C3 C4 H4A 109.0(5)
C3 C4 H4B 112.7(5)
C3 C4 C5 103.04(4)
H4A C4 H4B 108.8(7)
C5 C4 H4A 112.1(5)
C5 C4 H4B 111.2(5)
C4 C5 H5A 110.5(5)
C4 C5 H5B 114.0(5)
H5A C5 H5B 107.3(7)
C6 C5 C4 104.79(4)
C6 C5 H5A 107.5(5)
C6 C5 H5B 112.6(5)
C2 C6 C5 104.83(4)
C2 C6 H6 112.5(5)
C5 C6 H6 111.2(5)
O1 C6 C2 113.77(4)
O1 C6 C5 110.34(4)
O1 C6 H6 104.4(5)
O1 C7 C8 119.93(4)
O2 C7 C8 122.09(4)
O2 C7 O1 117.88(4)
C1 C8 H8 112.0(5)
C1 C8 C9 102.82(3)
C7 C8 C1 118.57(4)
C7 C8 H8 106.2(5)
C7 C8 C9 110.30(4)
C9 C8 H8 106.4(5)
C10 C9 C8 108.29(4)
O3 C9 C8 125.18(4)
O3 C9 C10 126.50(4)
C9 C10 H10A 107.2(6)
C9 C10 H10B 108.3(5)
C9 C10 C11 105.70(4)
H10A C10 H10B 107.2(8)
C11 C10 H10A 115.1(6)
C11 C10 H10B 113.0(5)
C1 C11 H11 109.4(5)
C10 C11 C1 103.75(4)
C10 C11 H11 112.0(5)
C12 C11 C1 112.54(4)
C12 C11 C10 110.90(4)
C12 C11 H11 108.2(5)
C11 C12 H12A 107.2(6)
C11 C12 H12B 108.4(5)
H12A C12 H12B 106.6(8)
C13 C12 C11 112.52(5)
C13 C12 H12A 111.7(6)
C13 C12 H12B 110.2(5)
C12 C13 H13A 109.8(5)
C12 C13 H13B 108.7(5)
C12 C13 C14 109.89(4)
H13A C13 H13B 109.2(8)
C14 C13 H13A 110.4(5)
C14 C13 H13B 108.9(6)
C13 C14 H14A 109.3(6)
C13 C14 H14B 112.7(6)
H14A C14 H14B 106.0(8)
C15 C14 C13 110.59(5)
C15 C14 H14A 110.5(6)
C15 C14 H14B 107.8(6)
C1 C15 H15A 105.7(5)
C1 C15 H15B 108.2(5)
C14 C15 C1 113.75(4)
C14 C15 H15A 113.1(5)
C14 C15 H15B 105.2(5)
H15A C15 H15B 110.9(7)
C7 O1 C6 121.80(4)

loop_
_geom_bond_atom_site_label_1
_geom_bond_atom_site_label_2
_geom_bond_distance
C1 C2 1.5015(7)
C1 C8 1.5433(6)
C1 C11 1.5520(6)
C1 C15 1.5386(6)
C2 C3 1.3351(6)
C2 C6 1.5009(6)
C3 H3 0.986(9)
C3 C4 1.5094(7)
C4 H4A 1.025(10)
C4 H4B 1.012(8)
C4 C5 1.5463(7)
C5 H5A 0.984(9)
C5 H5B 1.011(10)
C5 C6 1.5301(7)
C6 H6 0.983(8)
C6 O1 1.4605(6)
C7 C8 1.5062(6)
C7 O1 1.3487(6)
C7 O2 1.2096(6)
C8 H8 0.972(8)
C8 C9 1.5450(6)
C9 C10 1.5172(7)
C9 O3 1.2065(6)
C10 H10A 0.999(10)
C10 H10B 0.983(9)
C10 C11 1.5338(7)
C11 H11 0.994(9)
C11 C12 1.5322(7)
C12 H12A 0.996(11)
C12 H12B 1.003(9)
C12 C13 1.5221(9)
C13 H13A 1.038(10)
C13 H13B 0.998(10)
C13 C14 1.5271(9)
C14 H14A 1.028(10)
C14 H14B 0.982(10)
C14 C15 1.5271(8)
C15 H15A 0.998(8)
C15 H15B 1.032(9)

loop_
_geom_torsion_atom_site_label_1
_geom_torsion_atom_site_label_2
_geom_torsion_atom_site_label_3
_geom_torsion_atom_site_label_4
_geom_torsion
C1 C2 C3 C4 -178.62(5)
C1 C2 C6 C5 165.91(4)
C1 C2 C6 O1 45.28(6)
C1 C8 C9 C10 -21.53(5)
C1 C8 C9 O3 156.69(5)
C1 C11 C12 C13 51.22(6)
C2 C1 C8 C7 42.15(5)
C2 C1 C8 C9 -79.79(4)
C2 C1 C11 C10 71.42(5)
C2 C1 C11 C12 -168.64(4)
C2 C1 C15 C14 172.17(4)
C2 C3 C4 C5 11.74(6)
C2 C6 O1 C7 -21.18(6)
C3 C2 C6 C5 -14.01(5)
C3 C2 C6 O1 -134.65(4)
C3 C4 C5 C6 -19.35(5)
C4 C5 C6 C2 20.41(5)
C4 C5 C6 O1 143.29(4)
C5 C6 O1 C7 -138.67(5)
C6 C2 C3 C4 1.30(6)
C7 C8 C9 C10 -148.91(4)
C7 C8 C9 O3 29.31(6)
C8 C1 C2 C3 126.52(5)
C8 C1 C2 C6 -53.39(5)
C8 C1 C11 C10 -40.24(4)
C8 C1 C11 C12 79.71(5)
C8 C1 C15 C14 -71.20(5)
C8 C7 O1 C6 11.90(7)
C8 C9 C10 C11 -3.29(5)
C9 C10 C11 C1 26.79(5)
C9 C10 C11 C12 -94.27(4)
C10 C11 C12 C13 166.94(4)
C11 C1 C2 C3 15.90(7)
C11 C1 C2 C6 -164.01(4)
C11 C1 C8 C7 159.47(4)
C11 C1 C8 C9 37.53(4)
C11 C1 C15 C14 46.07(6)
C11 C12 C13 C14 -59.11(6)
C12 C13 C14 C15 59.53(6)
C13 C14 C15 C1 -53.81(6)
C15 C1 C2 C3 -110.84(6)
C15 C1 C2 C6 69.25(5)
C15 C1 C8 C7 -77.33(5)
C15 C1 C8 C9 160.73(4)
C15 C1 C11 C10 -163.99(4)
C15 C1 C11 C12 -44.05(5)
O1 C7 C8 C1 -24.29(6)
O1 C7 C8 C9 93.79(5)
O2 C7 C8 C1 159.53(4)
O2 C7 C8 C9 -82.38(6)
O2 C7 O1 C6 -171.76(4)
O3 C9 C10 C11 178.52(5)
